data_2230122
loop_
_publ_author_name
'Liu, Yong'
'Zheng, Shuai'
'Zhou, Jing'
'Gao, Dongmei'
'Du, Zhen-Ting'

_publ_section_title
;
 3,4-Bis(4-bromophenyl)-<i>N</i>-phenylmaleimide
;
_journal_coeditor_code RK2272
_journal_issue 5
_journal_name_full 'Acta Crystallographica Section E'
_journal_page_first o1198
_journal_paper_doi 10.1107/S1600536811014152
_journal_volume 67
_journal_year 2011
_chemical_formula_iupac 'C22 H13 Br2 N O2'
_chemical_formula_moiety 'C22 H13 Br2 N O2'
_chemical_formula_sum 'C22 H13 Br2 N O2'
_chemical_formula_weight 483.13
_chemical_name_common
;
3,4-Bis(4-bromophenyl)-<i>N</i>-phenylmaleimide
;
_chemical_name_systematic
;
3,4-bis(4-bromophenyl)-1-phenyl-2,5-dihydro-1H-pyrrole-2,5-dione
;
_space_group_IT_number 14
_symmetry_cell_setting monoclinic
_symmetry_space_group_name_Hall '-P 2ybc'
_symmetry_space_group_name_H-M 'P 1 21/c 1'
_atom_sites_solution_hydrogens geom
_atom_sites_solution_primary direct
_atom_sites_solution_secondary difmap
_audit_creation_method SHELXL97
_cell_angle_alpha 90.00
_cell_angle_beta 102.760(6)
_cell_angle_gamma 90.00
_cell_formula_units_Z 4
_cell_length_a 10.844(5)
_cell_length_b 18.594(9)
_cell_length_c 9.602(5)
_cell_measurement_reflns_used 1226
_cell_measurement_temperature 296(2)
_cell_measurement_theta_max 20.81
_cell_measurement_theta_min 2.22
_cell_volume 1888.3(16)
_computing_cell_refinement 'SAINT (Bruker, 2001)'
_computing_data_collection 'APEX2 (Bruker, 2005)'
_computing_data_reduction 'SAINT (Bruker, 2001)'
_computing_molecular_graphics 'SHELXTL (Sheldrick, 2008)'
_computing_publication_material 'SHELXTL (Sheldrick, 2008)'
_computing_structure_refinement 'SHELXL97 (Sheldrick, 2008)'
_computing_structure_solution 'SHELXS97 (Sheldrick, 2008)'
_diffrn_ambient_temperature 296(2)
_diffrn_measured_fraction_theta_full 0.996
_diffrn_measured_fraction_theta_max 0.996
_diffrn_measurement_device_type 'Bruker APEXII CCD'
_diffrn_measurement_method '\f and \w'
_diffrn_radiation_monochromator graphite
_diffrn_radiation_source 'fine--focus sealed tube'
_diffrn_radiation_type MoK\a
_diffrn_radiation_wavelength 0.71073
_diffrn_reflns_av_R_equivalents 0.1166
_diffrn_reflns_av_sigmaI/netI 0.1782
_diffrn_reflns_limit_h_max 12
_diffrn_reflns_limit_h_min -12
_diffrn_reflns_limit_k_max 21
_diffrn_reflns_limit_k_min -22
_diffrn_reflns_limit_l_max 11
_diffrn_reflns_limit_l_min -9
_diffrn_reflns_number 8594
_diffrn_reflns_theta_full 25.20
_diffrn_reflns_theta_max 25.20
_diffrn_reflns_theta_min 2.19
_exptl_absorpt_coefficient_mu 4.310
_exptl_absorpt_correction_T_max 0.4244
_exptl_absorpt_correction_T_min 0.3393
_exptl_absorpt_correction_type multi-scan
_exptl_absorpt_process_details '(<i>SADABS</i>; Sheldrick, 1998)'
_exptl_crystal_colour yellow
_exptl_crystal_density_diffrn 1.699
_exptl_crystal_density_method 'not measured'
_exptl_crystal_description block
_exptl_crystal_F_000 952
_exptl_crystal_size_max 0.32
_exptl_crystal_size_mid 0.30
_exptl_crystal_size_min 0.24
_refine_diff_density_max 0.511
_refine_diff_density_min -0.714
_refine_ls_extinction_method none
_refine_ls_goodness_of_fit_ref 0.942
_refine_ls_hydrogen_treatment constr
_refine_ls_matrix_type full
_refine_ls_number_parameters 244
_refine_ls_number_reflns 3382
_refine_ls_number_restraints 0
_refine_ls_restrained_S_all 0.942
_refine_ls_R_factor_all 0.1744
_refine_ls_R_factor_gt 0.0504
_refine_ls_shift/su_max 0.001
_refine_ls_shift/su_mean 0.000
_refine_ls_structure_factor_coef Fsqd
_refine_ls_weighting_details 'calc w=1/[\s^2^(Fo^2^)+(0.0468P)^2^] where P=(Fo^2^+2Fc^2^)/3'
_refine_ls_weighting_scheme calc
_refine_ls_wR_factor_gt 0.0988
_refine_ls_wR_factor_ref 0.1333
_reflns_number_gt 1427
_reflns_number_total 3382
_reflns_threshold_expression I>2\s(I)
_cod_data_source_file rk2272.cif
_cod_data_source_block I
_cod_original_sg_symbol_H-M 'P 21/c'
_cod_database_code 2230122
_cod_database_fobs_code 2230122

loop_
_symmetry_equiv_pos_as_xyz
'x, y, z'
'-x, y+1/2, -z+1/2'
'-x, -y, -z'
'x, -y-1/2, z-1/2'

loop_
_atom_site_type_symbol
_atom_site_label
_atom_site_fract_x
_atom_site_fract_y
_atom_site_fract_z
_atom_site_U_iso_or_equiv
_atom_site_adp_type
_atom_site_calc_flag
_atom_site_refinement_flags
_atom_site_occupancy
_atom_site_disorder_assembly
_atom_site_disorder_group
Br Br1 0.18239(9) 1.08051(4) -0.16015(9) 0.0659(4) Uani d . 1 . .
Br Br2 0.12170(9) 0.59744(5) -0.09998(9) 0.0681(4) Uani d . 1 . .
C C1 0.2818(7) 1.0177(4) -0.0272(8) 0.042(2) Uani d . 1 . .
C C2 0.3009(7) 1.0324(4) 0.1166(8) 0.044(2) Uani d . 1 . .
H H2 0.2661 1.0735 0.1474 0.052 Uiso calc R 1 . .
C C3 0.3718(7) 0.9859(4) 0.2152(7) 0.046(2) Uani d . 1 . .
H H3 0.3854 0.9965 0.3121 0.055 Uiso calc R 1 . .
C C4 0.4223(7) 0.9244(3) 0.1720(7) 0.037(2) Uani d . 1 . .
C C5 0.4019(7) 0.9103(4) 0.0241(7) 0.041(2) Uani d . 1 . .
H H5 0.4353 0.8689 -0.0080 0.050 Uiso calc R 1 . .
C C6 0.3333(8) 0.9573(4) -0.0718(7) 0.049(2) Uani d . 1 . .
H H6 0.3214 0.9480 -0.1690 0.058 Uiso calc R 1 . .
C C7 0.4950(7) 0.8740(4) 0.2765(7) 0.0317(19) Uani d . 1 . .
C C8 0.5979(7) 0.8995(4) 0.3949(7) 0.037(2) Uani d . 1 . .
C C9 0.7668(7) 0.8405(4) 0.5799(7) 0.0324(19) Uani d . 1 . .
C C10 0.8549(8) 0.8948(4) 0.5883(8) 0.049(2) Uani d . 1 . .
H H10 0.8449 0.9299 0.5176 0.059 Uiso calc R 1 . .
C C11 0.9570(8) 0.8967(5) 0.7012(9) 0.064(3) Uani d . 1 . .
H H11 1.0169 0.9329 0.7067 0.077 Uiso calc R 1 . .
C C12 0.9715(9) 0.8455(5) 0.8061(8) 0.066(3) Uani d . 1 . .
H H12 1.0385 0.8483 0.8852 0.079 Uiso calc R 1 . .
C C13 0.8877(9) 0.7907(5) 0.7936(9) 0.067(3) Uani d . 1 . .
H H13 0.9013 0.7541 0.8612 0.080 Uiso calc R 1 . .
C C14 0.7840(8) 0.7881(4) 0.6845(8) 0.049(2) Uani d . 1 . .
H H14 0.7252 0.7513 0.6802 0.059 Uiso calc R 1 . .
C C15 0.5930(7) 0.7768(4) 0.4054(7) 0.038(2) Uani d . 1 . .
C C16 0.4904(7) 0.8021(4) 0.2827(7) 0.0321(19) Uani d . 1 . .
C C17 0.3999(8) 0.7505(4) 0.1988(7) 0.035(2) Uani d . 1 . .
C C18 0.2750(8) 0.7690(4) 0.1499(8) 0.050(2) Uani d . 1 . .
H H18 0.2470 0.8136 0.1741 0.060 Uiso calc R 1 . .
C C19 0.1900(8) 0.7226(4) 0.0653(7) 0.052(2) Uani d . 1 . .
H H19 0.1053 0.7352 0.0353 0.063 Uiso calc R 1 . .
C C20 0.2331(8) 0.6571(4) 0.0260(7) 0.043(2) Uani d . 1 . .
C C21 0.3549(8) 0.6361(4) 0.0806(7) 0.046(2) Uani d . 1 . .
H H21 0.3816 0.5905 0.0607 0.055 Uiso calc R 1 . .
C C22 0.4388(7) 0.6829(4) 0.1659(7) 0.036(2) Uani d . 1 . .
H H22 0.5221 0.6687 0.2014 0.044 Uiso calc R 1 . .
N N1 0.6588(6) 0.8394(3) 0.4625(6) 0.0341(16) Uani d . 1 . .
O O1 0.6229(5) 0.9610(3) 0.4283(5) 0.0494(15) Uani d . 1 . .
O O2 0.6167(5) 0.7165(3) 0.4467(5) 0.0480(15) Uani d . 1 . .

loop_
_atom_site_aniso_label
_atom_site_aniso_U_11
_atom_site_aniso_U_22
_atom_site_aniso_U_33
_atom_site_aniso_U_12
_atom_site_aniso_U_13
_atom_site_aniso_U_23
Br1 0.0834(8) 0.0516(6) 0.0525(6) 0.0141(5) -0.0068(5) 0.0128(4)
Br2 0.0699(7) 0.0590(6) 0.0689(7) -0.0182(5) 0.0015(5) -0.0198(5)
C1 0.056(6) 0.032(5) 0.034(5) 0.004(4) 0.002(4) 0.000(4)
C2 0.058(6) 0.034(5) 0.043(5) 0.007(4) 0.021(5) -0.006(4)
C3 0.073(7) 0.030(5) 0.031(5) 0.008(5) 0.005(4) -0.006(4)
C4 0.055(6) 0.018(4) 0.037(5) -0.003(4) 0.011(4) -0.002(4)
C5 0.064(6) 0.027(5) 0.033(4) 0.012(4) 0.011(4) -0.008(4)
C6 0.078(7) 0.048(5) 0.019(4) 0.003(5) 0.008(4) -0.007(4)
C7 0.043(6) 0.025(4) 0.027(4) 0.002(4) 0.009(4) -0.006(3)
C8 0.047(6) 0.031(5) 0.034(5) 0.000(4) 0.009(4) 0.002(4)
C9 0.039(6) 0.030(4) 0.029(5) 0.000(4) 0.010(4) -0.011(4)
C10 0.050(6) 0.054(6) 0.041(5) 0.002(5) 0.004(5) 0.014(4)
C11 0.060(7) 0.055(6) 0.072(6) -0.007(5) 0.003(5) 0.008(5)
C12 0.060(7) 0.080(7) 0.047(6) 0.011(6) -0.012(5) 0.003(5)
C13 0.072(8) 0.064(7) 0.054(6) -0.008(6) -0.010(6) 0.021(5)
C14 0.056(7) 0.035(5) 0.052(6) 0.003(4) 0.004(5) 0.019(4)
C15 0.055(6) 0.035(5) 0.025(5) -0.003(4) 0.014(4) 0.002(4)
C16 0.051(6) 0.023(4) 0.022(4) 0.004(4) 0.007(4) -0.001(3)
C17 0.058(7) 0.024(5) 0.023(4) -0.001(4) 0.011(4) 0.003(3)
C18 0.054(7) 0.034(5) 0.059(6) 0.008(5) 0.007(5) -0.006(4)
C19 0.058(7) 0.038(5) 0.053(5) 0.003(5) -0.004(5) -0.010(4)
C20 0.049(7) 0.038(5) 0.038(5) -0.005(4) 0.000(4) -0.003(4)
C21 0.075(8) 0.029(5) 0.041(5) -0.006(5) 0.027(5) -0.004(4)
C22 0.047(6) 0.027(5) 0.037(5) -0.005(4) 0.012(4) -0.003(4)
N1 0.039(4) 0.030(4) 0.031(4) -0.008(3) 0.004(3) -0.001(3)
O1 0.067(4) 0.028(3) 0.046(3) -0.003(3) -0.005(3) -0.005(3)
O2 0.066(4) 0.028(3) 0.043(3) 0.000(3) -0.004(3) 0.004(2)

loop_
_atom_type_symbol
_atom_type_description
_atom_type_scat_dispersion_real
_atom_type_scat_dispersion_imag
_atom_type_scat_source
C C 0.0033 0.0016 'International Tables Vol C Tables 4.2.6.8 and 6.1.1.4'
H H 0.0000 0.0000 'International Tables Vol C Tables 4.2.6.8 and 6.1.1.4'
N N 0.0061 0.0033 'International Tables Vol C Tables 4.2.6.8 and 6.1.1.4'
O O 0.0106 0.0060 'International Tables Vol C Tables 4.2.6.8 and 6.1.1.4'
Br Br -0.2901 2.4595 'International Tables Vol C Tables 4.2.6.8 and 6.1.1.4'

loop_
_geom_angle_atom_site_label_1
_geom_angle_atom_site_label_2
_geom_angle_atom_site_label_3
_geom_angle_site_symmetry_1
_geom_angle_site_symmetry_3
_geom_angle
_geom_angle_publ_flag
C6 C1 C2 . . 119.7(6) ?
C6 C1 Br1 . . 120.7(6) ?
C2 C1 Br1 . . 119.6(6) ?
C1 C2 C3 . . 120.0(7) ?
C1 C2 H2 . . 120.0 ?
C3 C2 H2 . . 120.0 ?
C4 C3 C2 . . 120.9(7) ?
C4 C3 H3 . . 119.6 ?
C2 C3 H3 . . 119.6 ?
C3 C4 C5 . . 118.3(6) ?
C3 C4 C7 . . 121.0(6) ?
C5 C4 C7 . . 120.6(6) ?
C6 C5 C4 . . 120.0(7) ?
C6 C5 H5 . . 120.0 ?
C4 C5 H5 . . 120.0 ?
C5 C6 C1 . . 121.1(7) ?
C5 C6 H6 . . 119.5 ?
C1 C6 H6 . . 119.5 ?
C16 C7 C4 . . 130.3(6) ?
C16 C7 C8 . . 108.3(6) ?
C4 C7 C8 . . 121.3(6) ?
O1 C8 N1 . . 125.9(7) ?
O1 C8 C7 . . 126.6(7) ?
N1 C8 C7 . . 107.5(6) ?
C10 C9 C14 . . 119.5(7) ?
C10 C9 N1 . . 119.4(6) ?
C14 C9 N1 . . 121.1(7) ?
C11 C10 C9 . . 119.6(7) ?
C11 C10 H10 . . 120.2 ?
C9 C10 H10 . . 120.2 ?
C10 C11 C12 . . 120.4(9) ?
C10 C11 H11 . . 119.8 ?
C12 C11 H11 . . 119.8 ?
C13 C12 C11 . . 119.5(8) ?
C13 C12 H12 . . 120.3 ?
C11 C12 H12 . . 120.3 ?
C12 C13 C14 . . 121.4(8) ?
C12 C13 H13 . . 119.3 ?
C14 C13 H13 . . 119.3 ?
C13 C14 C9 . . 119.4(8) ?
C13 C14 H14 . . 120.3 ?
C9 C14 H14 . . 120.3 ?
O2 C15 N1 . . 126.1(7) ?
O2 C15 C16 . . 128.3(7) ?
N1 C15 C16 . . 105.6(6) ?
C7 C16 C17 . . 130.6(7) ?
C7 C16 C15 . . 108.6(6) ?
C17 C16 C15 . . 120.7(6) ?
C18 C17 C22 . . 118.5(7) ?
C18 C17 C16 . . 120.6(7) ?
C22 C17 C16 . . 121.0(7) ?
C17 C18 C19 . . 121.4(7) ?
C17 C18 H18 . . 119.3 ?
C19 C18 H18 . . 119.3 ?
C18 C19 C20 . . 119.0(8) ?
C18 C19 H19 . . 120.5 ?
C20 C19 H19 . . 120.5 ?
C21 C20 C19 . . 120.1(7) ?
C21 C20 Br2 . . 120.7(6) ?
C19 C20 Br2 . . 119.2(6) ?
C20 C21 C22 . . 120.0(7) ?
C20 C21 H21 . . 120.0 ?
C22 C21 H21 . . 120.0 ?
C17 C22 C21 . . 120.6(7) ?
C17 C22 H22 . . 119.7 ?
C21 C22 H22 . . 119.7 ?
C8 N1 C15 . . 109.6(6) ?
C8 N1 C9 . . 125.3(6) ?
C15 N1 C9 . . 124.9(6) ?

loop_
_geom_bond_atom_site_label_1
_geom_bond_atom_site_label_2
_geom_bond_site_symmetry_2
_geom_bond_distance
_geom_bond_publ_flag
Br1 C1 . 1.883(7) ?
Br2 C20 . 1.873(7) ?
C1 C6 . 1.365(9) ?
C1 C2 . 1.378(8) ?
C2 C3 . 1.384(9) ?
C2 H2 . 0.9300 ?
C3 C4 . 1.371(9) ?
C3 H3 . 0.9300 ?
C4 C5 . 1.414(8) ?
C4 C7 . 1.468(9) ?
C5 C6 . 1.365(9) ?
C5 H5 . 0.9300 ?
C6 H6 . 0.9300 ?
C7 C16 . 1.339(9) ?
C7 C8 . 1.484(9) ?
C8 O1 . 1.202(7) ?
C8 N1 . 1.385(8) ?
C9 C10 . 1.380(9) ?
C9 C14 . 1.383(8) ?
C9 N1 . 1.435(8) ?
C10 C11 . 1.369(10) ?
C10 H10 . 0.9300 ?
C11 C12 . 1.369(10) ?
C11 H11 . 0.9300 ?
C12 C13 . 1.352(11) ?
C12 H12 . 0.9300 ?
C13 C14 . 1.357(9) ?
C13 H13 . 0.9300 ?
C14 H14 . 0.9300 ?
C15 O2 . 1.198(7) ?
C15 N1 . 1.412(8) ?
C15 C16 . 1.506(9) ?
C16 C17 . 1.478(9) ?
C17 C18 . 1.375(10) ?
C17 C22 . 1.385(9) ?
C18 C19 . 1.387(9) ?
C18 H18 . 0.9300 ?
C19 C20 . 1.386(9) ?
C19 H19 . 0.9300 ?
C20 C21 . 1.366(10) ?
C21 C22 . 1.388(9) ?
C21 H21 . 0.9300 ?
C22 H22 . 0.9300 ?

loop_
_geom_hbond_atom_site_label_D
_geom_hbond_atom_site_label_H
_geom_hbond_atom_site_label_A
_geom_hbond_site_symmetry_A
_geom_hbond_distance_DH
_geom_hbond_distance_HA
_geom_hbond_distance_DA
_geom_hbond_angle_DHA
_geom_hbond_publ_flag
C21 H21 O1 2_645 0.93 2.41 3.267(9) 153 y

loop_
_geom_torsion_atom_site_label_1
_geom_torsion_atom_site_label_2
_geom_torsion_atom_site_label_3
_geom_torsion_atom_site_label_4
_geom_torsion_site_symmetry_1
_geom_torsion_site_symmetry_2
_geom_torsion_site_symmetry_3
_geom_torsion_site_symmetry_4
_geom_torsion
_geom_torsion_publ_flag
C6 C1 C2 C3 . . . . -0.1(12) ?
Br1 C1 C2 C3 . . . . 178.8(6) ?
C1 C2 C3 C4 . . . . -1.0(12) ?
C2 C3 C4 C5 . . . . 1.0(11) ?
C2 C3 C4 C7 . . . . -178.5(7) ?
C3 C4 C5 C6 . . . . -0.1(11) ?
C7 C4 C5 C6 . . . . 179.5(7) ?
C4 C5 C6 C1 . . . . -1.0(12) ?
C2 C1 C6 C5 . . . . 1.1(12) ?
Br1 C1 C6 C5 . . . . -177.8(6) ?
C3 C4 C7 C16 . . . . 135.2(9) ?
C5 C4 C7 C16 . . . . -44.3(12) ?
C3 C4 C7 C8 . . . . -48.7(10) ?
C5 C4 C7 C8 . . . . 131.7(7) ?
C16 C7 C8 O1 . . . . -174.1(8) ?
C4 C7 C8 O1 . . . . 9.1(12) ?
C16 C7 C8 N1 . . . . 4.7(8) ?
C4 C7 C8 N1 . . . . -172.1(6) ?
C14 C9 C10 C11 . . . . -1.1(11) ?
N1 C9 C10 C11 . . . . 179.0(7) ?
C9 C10 C11 C12 . . . . -0.5(13) ?
C10 C11 C12 C13 . . . . 3.5(14) ?
C11 C12 C13 C14 . . . . -4.8(15) ?
C12 C13 C14 C9 . . . . 3.2(14) ?
C10 C9 C14 C13 . . . . -0.2(11) ?
N1 C9 C14 C13 . . . . 179.7(7) ?
C4 C7 C16 C17 . . . . -9.3(14) ?
C8 C7 C16 C17 . . . . 174.2(7) ?
C4 C7 C16 C15 . . . . 175.3(7) ?
C8 C7 C16 C15 . . . . -1.1(8) ?
O2 C15 C16 C7 . . . . 178.1(8) ?
N1 C15 C16 C7 . . . . -2.8(8) ?
O2 C15 C16 C17 . . . . 2.3(12) ?
N1 C15 C16 C17 . . . . -178.6(6) ?
C7 C16 C17 C18 . . . . -32.3(12) ?
C15 C16 C17 C18 . . . . 142.5(7) ?
C7 C16 C17 C22 . . . . 146.8(8) ?
C15 C16 C17 C22 . . . . -38.4(10) ?
C22 C17 C18 C19 . . . . -2.3(11) ?
C16 C17 C18 C19 . . . . 176.9(7) ?
C17 C18 C19 C20 . . . . -1.9(12) ?
C18 C19 C20 C21 . . . . 5.8(12) ?
C18 C19 C20 Br2 . . . . -175.2(6) ?
C19 C20 C21 C22 . . . . -5.5(12) ?
Br2 C20 C21 C22 . . . . 175.5(5) ?
C18 C17 C22 C21 . . . . 2.7(10) ?
C16 C17 C22 C21 . . . . -176.5(6) ?
C20 C21 C22 C17 . . . . 1.2(11) ?
O1 C8 N1 C15 . . . . 172.3(7) ?
C7 C8 N1 C15 . . . . -6.5(8) ?
O1 C8 N1 C9 . . . . -3.4(12) ?
C7 C8 N1 C9 . . . . 177.8(6) ?
O2 C15 N1 C8 . . . . -175.1(7) ?
C16 C15 N1 C8 . . . . 5.8(8) ?
O2 C15 N1 C9 . . . . 0.6(12) ?
C16 C15 N1 C9 . . . . -178.5(6) ?
C10 C9 N1 C8 . . . . -33.2(10) ?
C14 C9 N1 C8 . . . . 146.9(7) ?
C10 C9 N1 C15 . . . . 151.7(7) ?
C14 C9 N1 C15 . . . . -28.2(10) ?

loop_
_cod_related_entry_id
_cod_related_entry_database
_cod_related_entry_code
1 ChemSpider 30656661
